data_4066326
loop_
_publ_author_name
'Kilpin, Kelly J.'
'Horvath, Raphael'
'Jameson, Geoffrey B.'
'Telfer, Shane G.'
'Gordon, Keith C.'
'Crowley, James D.'

_publ_section_title
;
 Pyridyl Gold(I) Alkynyls: A Synthetic, Structural, Spectroscopic, and
 Computational Study
;
_journal_issue 23
_journal_name_full Organometallics
_journal_page_first 6186
_journal_paper_doi 10.1021/om1003978
_journal_volume 29
_journal_year 2010
_chemical_formula_sum 'C14 H12 Au N'
_chemical_formula_weight 391.21
_chemical_name_systematic
;
 ?
;
_space_group_IT_number 14
_symmetry_space_group_name_Hall '-P 2ybc'
_symmetry_space_group_name_H-M 'P 1 21/c 1'
_atom_sites_solution_hydrogens geom
_atom_sites_solution_primary direct
_atom_sites_solution_secondary difmap
_audit_creation_method SHELXL-97
_cell_angle_alpha 90.00
_cell_angle_beta 97.161(12)
_cell_angle_gamma 90.00
_cell_formula_units_Z 4
_cell_length_a 6.393(2)
_cell_length_b 7.2809(3)
_cell_length_c 25.1246(9)
_cell_measurement_temperature 123(2)
_cell_volume 1160.3(4)
_computing_structure_refinement 'SHELXL-97 (Sheldrick, 2008)'
_diffrn_ambient_temperature 123(2)
_diffrn_measured_fraction_theta_full 0.996
_diffrn_measured_fraction_theta_max 0.996
_diffrn_radiation_monochromator graphite
_diffrn_radiation_source 'fine-focus sealed tube'
_diffrn_radiation_type CuK\a
_diffrn_radiation_wavelength 1.54178
_diffrn_reflns_av_R_equivalents 0.0538
_diffrn_reflns_av_sigmaI/netI 0.0387
_diffrn_reflns_limit_h_max 7
_diffrn_reflns_limit_h_min -7
_diffrn_reflns_limit_k_max 8
_diffrn_reflns_limit_k_min -7
_diffrn_reflns_limit_l_max 30
_diffrn_reflns_limit_l_min -30
_diffrn_reflns_number 14531
_diffrn_reflns_theta_full 70.05
_diffrn_reflns_theta_max 70.05
_diffrn_reflns_theta_min 6.98
_exptl_absorpt_coefficient_mu 23.558
_exptl_absorpt_correction_T_max 0.7985
_exptl_absorpt_correction_T_min 0.1166
_exptl_crystal_density_diffrn 2.239
_exptl_crystal_density_method 'not measured'
_exptl_crystal_F_000 728
_exptl_crystal_size_max 0.16
_exptl_crystal_size_mid 0.12
_exptl_crystal_size_min 0.01
_refine_diff_density_max 1.719
_refine_diff_density_min -1.691
_refine_diff_density_rms 0.278
_refine_ls_extinction_method none
_refine_ls_goodness_of_fit_ref 1.369
_refine_ls_hydrogen_treatment mixed
_refine_ls_matrix_type full
_refine_ls_number_parameters 146
_refine_ls_number_reflns 2193
_refine_ls_number_restraints 12
_refine_ls_restrained_S_all 1.367
_refine_ls_R_factor_all 0.0425
_refine_ls_R_factor_gt 0.0369
_refine_ls_shift/su_max 0.000
_refine_ls_shift/su_mean 0.000
_refine_ls_structure_factor_coef Fsqd
_refine_ls_weighting_details 'calc w=1/[\s^2^(Fo^2^)+(0.0000P)^2^+31.9269P] where P=(Fo^2^+2Fc^2^)/3'
_refine_ls_weighting_scheme calc
_refine_ls_wR_factor_gt 0.1127
_refine_ls_wR_factor_ref 0.1191
_reflns_number_gt 1952
_reflns_number_total 2193
_reflns_threshold_expression >2\s(I)
_cod_data_source_file om1003978_si_002.cif
_cod_data_source_block kk48am
_cod_original_cell_volume 1160.4(4)
_cod_database_code 4066326

loop_
_symmetry_equiv_pos_as_xyz
'x, y, z'
'-x, y+1/2, -z+1/2'
'-x, -y, -z'
'x, -y-1/2, z-1/2'

loop_
_atom_site_label
_atom_site_type_symbol
_atom_site_fract_x
_atom_site_fract_y
_atom_site_fract_z
_atom_site_U_iso_or_equiv
_atom_site_adp_type
_atom_site_occupancy
_atom_site_symmetry_multiplicity
_atom_site_calc_flag
_atom_site_refinement_flags
Au1 Au 0.12866(7) 0.20850(7) 0.472379(17) 0.02083(18) Uani 1 1 d .
N1 N 0.3710(15) 0.3048(15) 0.5276(4) 0.023(2) Uani 1 1 d .
C1 C -0.0998(18) 0.1175(17) 0.4201(4) 0.021(2) Uani 1 1 d .
C2 C -0.2417(19) 0.0634(17) 0.3869(4) 0.022(3) Uani 1 1 d .
C3 C -0.4094(18) 0.0069(16) 0.3473(4) 0.020(2) Uani 1 1 d .
C4 C -0.3696(18) -0.1053(18) 0.3041(5) 0.025(3) Uani 1 1 d .
H4 H -0.2299 -0.1463 0.3018 0.030 Uiso 1 1 calc R
C5 C -0.531(2) -0.1574(19) 0.2645(5) 0.028(3) Uani 1 1 d .
H5 H -0.5019 -0.2345 0.2358 0.033 Uiso 1 1 calc R
C6 C -0.7363(19) -0.0947(17) 0.2676(5) 0.026(3) Uani 1 1 d .
H6 H -0.8473 -0.1254 0.2403 0.031 Uiso 1 1 calc R
C7 C -0.7763(18) 0.012(2) 0.3104(5) 0.031(3) Uani 1 1 d .
H7 H -0.9156 0.0535 0.3129 0.037 Uiso 1 1 calc R
C8 C -0.6148(19) 0.0580(17) 0.3500(5) 0.025(3) Uani 1 1 d .
H8 H -0.6468 0.1273 0.3800 0.029 Uiso 1 1 calc R
C11 C 0.5676(19) 0.2410(17) 0.5278(5) 0.024(3) Uani 1 1 d U
H11 H 0.5980 0.1600 0.5001 0.028 Uiso 1 1 calc R
C12 C 0.7285(19) 0.2913(17) 0.5678(5) 0.024(3) Uani 1 1 d U
H12 H 0.8665 0.2432 0.5676 0.029 Uiso 1 1 calc R
C13 C 0.686(2) 0.4132(16) 0.6084(4) 0.025(3) Uani 1 1 d .
C14 C 0.4832(18) 0.4778(17) 0.6068(4) 0.023(3) Uani 1 1 d .
H14 H 0.4480 0.5610 0.6334 0.028 Uiso 1 1 calc R
C15 C 0.330(2) 0.4207(17) 0.5660(5) 0.026(3) Uani 1 1 d .
H15 H 0.1899 0.4660 0.5655 0.031 Uiso 1 1 calc R
C16 C 0.861(2) 0.4695(18) 0.6512(5) 0.027(3) Uani 1 1 d .
H16A H 0.9217 0.5859 0.6411 0.041 Uiso 1 1 calc R
H16B H 0.9699 0.3745 0.6550 0.041 Uiso 1 1 calc R
H16C H 0.8034 0.4849 0.6854 0.041 Uiso 1 1 calc R

loop_
_atom_site_aniso_label
_atom_site_aniso_U_11
_atom_site_aniso_U_22
_atom_site_aniso_U_33
_atom_site_aniso_U_23
_atom_site_aniso_U_13
_atom_site_aniso_U_12
Au1 0.0216(3) 0.0234(3) 0.0169(3) -0.00099(19) 0.00061(17) 0.0013(2)
N1 0.020(5) 0.032(6) 0.017(5) 0.001(4) 0.000(4) 0.012(5)
C1 0.026(6) 0.020(6) 0.018(5) -0.003(5) 0.001(4) 0.005(5)
C2 0.028(6) 0.016(6) 0.023(6) 0.008(5) 0.007(5) 0.007(5)
C3 0.024(6) 0.016(6) 0.019(5) 0.009(5) 0.002(4) -0.002(5)
C4 0.014(6) 0.035(8) 0.027(6) 0.002(5) 0.005(4) 0.005(5)
C5 0.030(7) 0.030(7) 0.022(6) -0.001(5) 0.002(5) -0.008(6)
C6 0.028(6) 0.020(7) 0.026(6) 0.004(5) -0.007(5) -0.005(5)
C7 0.013(6) 0.046(9) 0.035(7) 0.004(6) 0.004(5) 0.001(6)
C8 0.026(6) 0.022(7) 0.028(6) 0.000(5) 0.010(5) -0.002(5)
C11 0.031(4) 0.018(4) 0.022(4) 0.000(4) 0.003(3) 0.001(4)
C12 0.022(4) 0.023(4) 0.027(4) 0.001(4) 0.002(3) 0.007(4)
C13 0.043(7) 0.009(6) 0.020(6) 0.007(4) 0.000(5) 0.005(5)
C14 0.026(6) 0.022(7) 0.022(5) -0.005(5) 0.004(5) 0.002(5)
C15 0.033(7) 0.020(7) 0.026(6) -0.005(5) 0.007(5) 0.005(5)
C16 0.032(7) 0.020(7) 0.028(6) 0.000(5) -0.003(5) 0.005(6)

loop_
_atom_type_symbol
_atom_type_description
_atom_type_scat_dispersion_real
_atom_type_scat_dispersion_imag
_atom_type_scat_source
C C 0.0181 0.0091 'International Tables Vol C Tables 4.2.6.8 and 6.1.1.4'
H H 0.0000 0.0000 'International Tables Vol C Tables 4.2.6.8 and 6.1.1.4'
N N 0.0311 0.0180 'International Tables Vol C Tables 4.2.6.8 and 6.1.1.4'
Au Au -4.4197 7.2980 'International Tables Vol C Tables 4.2.6.8 and 6.1.1.4'

loop_
_geom_angle_atom_site_label_1
_geom_angle_atom_site_label_2
_geom_angle_atom_site_label_3
_geom_angle
C1 Au1 N1 179.8(4)
C15 N1 C11 119.3(10)
C15 N1 Au1 120.0(8)
C11 N1 Au1 120.5(8)
C2 C1 Au1 178.9(11)
C1 C2 C3 177.8(13)
C8 C3 C4 117.4(11)
C8 C3 C2 121.8(11)
C4 C3 C2 120.8(10)
C5 C4 C3 121.4(11)
C5 C4 H4 119.3
C3 C4 H4 119.3
C4 C5 C6 119.1(11)
C4 C5 H5 120.4
C6 C5 H5 120.4
C7 C6 C5 119.6(11)
C7 C6 H6 120.2
C5 C6 H6 120.2
C6 C7 C8 120.3(11)
C6 C7 H7 119.8
C8 C7 H7 119.8
C3 C8 C7 122.1(11)
C3 C8 H8 119.0
C7 C8 H8 119.0
N1 C11 C12 121.2(11)
N1 C11 H11 119.4
C12 C11 H11 119.4
C11 C12 C13 119.9(11)
C11 C12 H12 120.0
C13 C12 H12 120.0
C14 C13 C12 117.4(11)
C14 C13 C16 122.6(11)
C12 C13 C16 119.9(11)
C13 C14 C15 119.7(11)
C13 C14 H14 120.1
C15 C14 H14 120.1
N1 C15 C14 122.4(11)
N1 C15 H15 118.8
C14 C15 H15 118.8
C13 C16 H16A 109.5
C13 C16 H16B 109.5
H16A C16 H16B 109.5
C13 C16 H16C 109.5
H16A C16 H16C 109.5
H16B C16 H16C 109.5

loop_
_geom_bond_atom_site_label_1
_geom_bond_atom_site_label_2
_geom_bond_distance
Au1 C1 1.955(12)
Au1 N1 2.069(10)
N1 C15 1.332(15)
N1 C11 1.339(15)
C1 C2 1.219(17)
C2 C3 1.428(16)
C3 C8 1.374(16)
C3 C4 1.408(16)
C4 C5 1.393(16)
C4 H4 0.9500
C5 C6 1.403(18)
C5 H5 0.9500
C6 C7 1.375(18)
C6 H6 0.9500
C7 C8 1.383(17)
C7 H7 0.9500
C8 H8 0.9500
C11 C12 1.395(16)
C11 H11 0.9500
C12 C13 1.403(17)
C12 H12 0.9500
C13 C14 1.377(17)
C13 C16 1.506(16)
C14 C15 1.392(16)
C14 H14 0.9500
C15 H15 0.9500
C16 H16A 0.9800
C16 H16B 0.9800
C16 H16C 0.9800
